data_7016572
loop_
_publ_author_name
'Gonz\'alez-Sebasti\'an, Lucero'
'Flores-Alamo, Marcos'
'Garc\'ia, Juventino J'

_publ_section_title
;
 Reduction of CO(2) and SO(2) with low valent nickel compounds under
 mild conditions.
;
_journal_issue 36
_journal_name_full 'Dalton transactions (Cambridge, England : 2003)'
_journal_page_first 9116
_journal_page_last 9122
_journal_paper_doi 10.1039/c1dt10972c
_journal_volume 40
_journal_year 2011
_chemical_compound_source 'synthesis as described'
_chemical_formula_moiety 'C14 H32 Ni1 O3 P2 S2'
_chemical_formula_sum 'C14 H32 Ni O3 P2 S2'
_chemical_formula_weight 433.17
_chemical_name_systematic
;
[(dippe)Ni(S2O3)]
;
_space_group_crystal_system tetragonal
_space_group_IT_number 86
_space_group_name_Hall '-P 4bc'
_space_group_name_H-M_alt 'P 42/n'
_symmetry_space_group_name_Hall '-P 4bc'
_symmetry_space_group_name_H-M 'P 42/n :2'
_atom_sites_solution_hydrogens geom
_atom_sites_solution_primary direct
_atom_sites_solution_secondary difmap
_audit_conform_dict_location ftp://ftp.iucr.org/pub/cif_core.dic
_audit_conform_dict_name cif_core.dic
_audit_conform_dict_version 2.3
_audit_creation_date 2010-04-21T15:22:49-00:00
_audit_creation_method 'WinGX routine CIF_UPDATE'
_cell_angle_alpha 90
_cell_angle_beta 90
_cell_angle_gamma 90
_cell_formula_units_Z 8
_cell_length_a 22.7088(3)
_cell_length_b 22.7088(3)
_cell_length_c 7.9025(2)
_cell_measurement_reflns_used 12863
_cell_measurement_temperature 130(2)
_cell_measurement_theta_max 25.989
_cell_measurement_theta_min 3.5816
_cell_measurement_wavelength 0.71073
_cell_volume 4075.24(13)
_computing_cell_refinement
;
CrysAlisPro, Oxford Diffraction Ltd.,
Version 1.171.33.55 (release 05-01-2010 CrysAlis171 .NET)
(compiled Jan 5 2010,16:28:46)
;
_computing_data_collection
;
CrysAlisPro, Oxford Diffraction Ltd.,
Version 1.171.33.55 (release 05-01-2010 CrysAlis171 .NET)
(compiled Jan 5 2010,16:28:46)
;
_computing_data_reduction
;
CrysAlisPro, Oxford Diffraction Ltd.,
Version 1.171.33.55 (release 05-01-2010 CrysAlis171 .NET)
(compiled Jan 5 2010,16:28:46)
;
_computing_molecular_graphics 'Ortep-3 for Windows (Farrugia, 1997)'
_computing_publication_material 'WinGX publication routines (Farrugia, 1999)'
_computing_structure_refinement 'SHELXL-97 (Sheldrick, 1997)'
_computing_structure_solution 'SHELXS-97 (Sheldrick, 1997)'
_diffrn_ambient_temperature 130(2)
_diffrn_detector_area_resol_mean 10.4685
_diffrn_measured_fraction_theta_full 0.998
_diffrn_measured_fraction_theta_max 0.998
_diffrn_measurement_device_type 'Xcalibur, Atlas, Gemini'
_diffrn_measurement_method '\w scans'
_diffrn_orient_matrix_UB_11 -0.0269773
_diffrn_orient_matrix_UB_12 0.0156513
_diffrn_orient_matrix_UB_13 -0.0059942
_diffrn_orient_matrix_UB_21 0.0154946
_diffrn_orient_matrix_UB_22 0.0270262
_diffrn_orient_matrix_UB_23 0.0064064
_diffrn_orient_matrix_UB_31 0.0029419
_diffrn_orient_matrix_UB_32 0.0009306
_diffrn_orient_matrix_UB_33 -0.0892555
_diffrn_radiation_monochromator graphite
_diffrn_radiation_probe x-ray
_diffrn_radiation_type MoK\a
_diffrn_radiation_wavelength 0.71073
_diffrn_reflns_av_R_equivalents 0.0494
_diffrn_reflns_av_unetI/netI 0.0348
_diffrn_reflns_limit_h_max 28
_diffrn_reflns_limit_h_min -28
_diffrn_reflns_limit_k_max 28
_diffrn_reflns_limit_k_min -21
_diffrn_reflns_limit_l_max 9
_diffrn_reflns_limit_l_min -9
_diffrn_reflns_number 29432
_diffrn_reflns_theta_full 26.05
_diffrn_reflns_theta_max 26.05
_diffrn_reflns_theta_min 3.59
_exptl_absorpt_coefficient_mu 1.322
_exptl_absorpt_correction_T_max 0.948
_exptl_absorpt_correction_T_min 0.808
_exptl_absorpt_correction_type analytical
_exptl_absorpt_process_details
;
CrysAlisPro, Oxford Diffraction Ltd.,
Version 1.171.33.55 (release 05-01-2010 CrysAlis171 .NET)
(compiled Jan 5 2010,16:28:46)
Analytical numeric absorption correction using a multifaceted crystal
model based on expressions derived by R.C. Clark & J.S.
(Clark, R. C. & Reid, J. S. (1995). Acta Cryst. A51, 887-897)
;
_exptl_crystal_colour orange
_exptl_crystal_density_diffrn 1.412
_exptl_crystal_density_method 'not measured'
_exptl_crystal_description needle
_exptl_crystal_F_000 1840
_exptl_crystal_size_max 0.2666
_exptl_crystal_size_mid 0.0823
_exptl_crystal_size_min 0.0443
_refine_diff_density_max 0.887
_refine_diff_density_min -0.905
_refine_diff_density_rms 0.075
_refine_ls_extinction_method none
_refine_ls_goodness_of_fit_ref 1.096
_refine_ls_hydrogen_treatment constr
_refine_ls_matrix_type full
_refine_ls_number_parameters 207
_refine_ls_number_reflns 4020
_refine_ls_number_restraints 0
_refine_ls_restrained_S_all 1.096
_refine_ls_R_factor_all 0.0488
_refine_ls_R_factor_gt 0.0361
_refine_ls_shift/su_max 0.002
_refine_ls_shift/su_mean 0
_refine_ls_structure_factor_coef Fsqd
_refine_ls_weighting_details 'calc w=1/[\s^2^(Fo^2^)+(0.0572P)^2^+0.4066P] where P=(Fo^2^+2Fc^2^)/3'
_refine_ls_weighting_scheme calc
_refine_ls_wR_factor_gt 0.0961
_refine_ls_wR_factor_ref 0.0989
_reflns_number_gt 3187
_reflns_number_total 4020
_reflns_threshold_expression >2sigma(I)
_cod_data_source_file c1dt10972c.txt
_cod_data_source_block 5
_cod_database_code 7016572

loop_
_space_group_symop_operation_xyz
'x, y, z'
'-x+1/2, -y+1/2, z'
'-y, x+1/2, z+1/2'
'y+1/2, -x, z+1/2'
'-x, -y, -z'
'x-1/2, y-1/2, -z'
'y, -x-1/2, -z-1/2'
'-y-1/2, x, -z-1/2'

loop_
_atom_site_label
_atom_site_type_symbol
_atom_site_fract_x
_atom_site_fract_y
_atom_site_fract_z
_atom_site_U_iso_or_equiv
_atom_site_adp_type
_atom_site_occupancy
_atom_site_symmetry_multiplicity
_atom_site_calc_flag
_atom_site_refinement_flags
C1 C 0.89266(14) 0.40712(13) 0.9618(4) 0.0322(7) Uani 1 1 d .
H1 H 0.8622 0.3833 1.0168 0.039 Uiso 1 1 calc R
C2 C 0.90995(16) 0.45568(15) 1.0852(4) 0.0405(8) Uani 1 1 d .
H2A H 0.925 0.4384 1.1873 0.061 Uiso 1 1 calc R
H2B H 0.876 0.4792 1.1112 0.061 Uiso 1 1 calc R
H2C H 0.9397 0.48 1.0349 0.061 Uiso 1 1 calc R
C3 C 0.94499(15) 0.36602(15) 0.9242(5) 0.0432(9) Uani 1 1 d .
H3A H 0.9754 0.3878 0.8678 0.065 Uiso 1 1 calc R
H3B H 0.9321 0.3343 0.853 0.065 Uiso 1 1 calc R
H3C H 0.96 0.3504 1.0285 0.065 Uiso 1 1 calc R
C4 C 0.84309(14) 0.37488(13) 0.6297(4) 0.0326(7) Uani 1 1 d .
H4 H 0.8807 0.3558 0.6035 0.039 Uiso 1 1 calc R
C5 C 0.80485(18) 0.32864(15) 0.7165(6) 0.0546(11) Uani 1 1 d .
H5A H 0.7664 0.3447 0.7375 0.082 Uiso 1 1 calc R
H5B H 0.8226 0.3174 0.8219 0.082 Uiso 1 1 calc R
H5C H 0.8014 0.2947 0.6447 0.082 Uiso 1 1 calc R
C6 C 0.81688(16) 0.39401(15) 0.4630(5) 0.0447(9) Uani 1 1 d .
H6A H 0.8106 0.3601 0.3926 0.067 Uiso 1 1 calc R
H6B H 0.8434 0.4207 0.4075 0.067 Uiso 1 1 calc R
H6C H 0.78 0.4134 0.4829 0.067 Uiso 1 1 calc R
C7 C 0.78626(13) 0.59523(13) 0.4924(4) 0.0266(7) Uani 1 1 d .
H7 H 0.7513 0.6117 0.5479 0.032 Uiso 1 1 calc R
C8 C 0.76439(14) 0.54890(15) 0.3686(4) 0.0370(8) Uani 1 1 d .
H8A H 0.737 0.5665 0.2912 0.055 Uiso 1 1 calc R
H8B H 0.7452 0.5178 0.4297 0.055 Uiso 1 1 calc R
H8C H 0.7971 0.5331 0.3066 0.055 Uiso 1 1 calc R
C9 C 0.81614(17) 0.64614(15) 0.3989(4) 0.0457(9) Uani 1 1 d .
H9A H 0.8512 0.6321 0.3443 0.069 Uiso 1 1 calc R
H9B H 0.8263 0.6765 0.4782 0.069 Uiso 1 1 calc R
H9C H 0.7897 0.6618 0.3154 0.069 Uiso 1 1 calc R
C10 C 0.85393(12) 0.62414(12) 0.7947(4) 0.0225(6) Uani 1 1 d .
H10 H 0.8721 0.6539 0.7218 0.027 Uiso 1 1 calc R
C11 C 0.79984(13) 0.65198(13) 0.8785(4) 0.0310(7) Uani 1 1 d .
H11A H 0.7799 0.6229 0.9457 0.046 Uiso 1 1 calc R
H11B H 0.7736 0.6664 0.7928 0.046 Uiso 1 1 calc R
H11C H 0.8121 0.684 0.9495 0.046 Uiso 1 1 calc R
C12 C 0.89911(14) 0.60591(13) 0.9264(4) 0.0310(7) Uani 1 1 d .
H12A H 0.9101 0.6396 0.9929 0.047 Uiso 1 1 calc R
H12B H 0.9333 0.5904 0.8708 0.047 Uiso 1 1 calc R
H12C H 0.8825 0.5763 0.9988 0.047 Uiso 1 1 calc R
C13 C 0.89774(12) 0.53089(12) 0.5596(4) 0.0241(6) Uani 1 1 d .
H13A H 0.8886 0.5186 0.4451 0.029 Uiso 1 1 calc R
H13B H 0.9281 0.5609 0.554 0.029 Uiso 1 1 calc R
C14 C 0.92045(12) 0.47807(13) 0.6608(4) 0.0262(7) Uani 1 1 d .
H14A H 0.9484 0.4917 0.745 0.031 Uiso 1 1 calc R
H14B H 0.9409 0.4514 0.5852 0.031 Uiso 1 1 calc R
Ni1 Ni 0.786233(14) 0.494797(14) 0.80310(4) 0.01836(12) Uani 1 1 d .
O1 O 0.71378(8) 0.53785(8) 0.8171(3) 0.0273(5) Uani 1 1 d .
O2 O 0.66390(11) 0.53479(12) 1.0857(3) 0.0519(7) Uani 1 1 d .
O3 O 0.62787(9) 0.47567(10) 0.8638(3) 0.0397(6) Uani 1 1 d .
P1 P 0.83135(3) 0.56181(3) 0.65954(9) 0.01863(17) Uani 1 1 d .
P2 P 0.86011(3) 0.43814(3) 0.76729(10) 0.02315(18) Uani 1 1 d .
S1 S 0.67918(3) 0.50049(3) 0.94059(9) 0.02371(18) Uani 1 1 d .
S2 S 0.74128(4) 0.43946(4) 0.98805(13) 0.0442(3) Uani 1 1 d .

loop_
_atom_site_aniso_label
_atom_site_aniso_U_11
_atom_site_aniso_U_22
_atom_site_aniso_U_33
_atom_site_aniso_U_23
_atom_site_aniso_U_13
_atom_site_aniso_U_12
C1 0.0344(17) 0.0280(16) 0.0343(18) 0.0064(14) 0.0036(14) 0.0116(13)
C2 0.051(2) 0.0388(19) 0.0319(18) -0.0007(15) -0.0019(16) 0.0216(16)
C3 0.046(2) 0.0381(19) 0.045(2) -0.0030(16) -0.0065(17) 0.0233(16)
C4 0.0305(16) 0.0226(15) 0.0448(19) -0.0064(14) 0.0073(15) 0.0035(13)
C5 0.066(3) 0.0277(18) 0.070(3) -0.0071(18) 0.013(2) -0.0157(17)
C6 0.048(2) 0.0331(18) 0.053(2) -0.0138(17) -0.0101(18) -0.0063(16)
C7 0.0273(15) 0.0271(15) 0.0254(15) 0.0018(12) -0.0002(12) 0.0017(12)
C8 0.0354(18) 0.0397(19) 0.0358(18) -0.0038(15) -0.0113(15) -0.0034(14)
C9 0.070(3) 0.0360(19) 0.0313(19) 0.0127(15) -0.0116(18) -0.0162(18)
C10 0.0212(14) 0.0180(14) 0.0282(16) -0.0012(12) 0.0045(12) -0.0057(11)
C11 0.0270(16) 0.0291(16) 0.0368(18) -0.0103(14) 0.0081(14) -0.0050(13)
C12 0.0343(17) 0.0280(16) 0.0308(17) -0.0050(13) -0.0077(14) -0.0052(13)
C13 0.0200(14) 0.0251(15) 0.0274(15) -0.0034(12) 0.0067(12) -0.0046(12)
C14 0.0196(14) 0.0305(16) 0.0285(16) -0.0069(13) 0.0057(12) 0.0020(12)
Ni1 0.01365(19) 0.01550(19) 0.0259(2) 0.00237(14) 0.00391(14) 0.00014(13)
O1 0.0139(9) 0.0235(10) 0.0446(13) 0.0125(9) 0.0067(9) 0.0040(8)
O2 0.0429(14) 0.0756(18) 0.0373(14) -0.0137(13) -0.0029(11) 0.0151(13)
O3 0.0217(11) 0.0443(13) 0.0532(15) 0.0075(12) -0.0042(10) -0.0105(10)
P1 0.0160(3) 0.0175(3) 0.0224(4) 0.0001(3) 0.0029(3) -0.0024(3)
P2 0.0194(4) 0.0201(4) 0.0300(4) 0.0012(3) 0.0052(3) 0.0047(3)
S1 0.0173(3) 0.0241(4) 0.0297(4) 0.0014(3) 0.0050(3) -0.0007(3)
S2 0.0323(5) 0.0369(5) 0.0635(6) 0.0150(4) 0.0167(4) 0.0053(4)

loop_
_atom_type_symbol
_atom_type_description
_atom_type_scat_dispersion_real
_atom_type_scat_dispersion_imag
_atom_type_scat_source
C C 0.0033 0.0016 'International Tables Vol C Tables 4.2.6.8 and 6.1.1.4'
H H 0 0 'International Tables Vol C Tables 4.2.6.8 and 6.1.1.4'
Ni Ni 0.3393 1.1124 'International Tables Vol C Tables 4.2.6.8 and 6.1.1.4'
O O 0.0106 0.006 'International Tables Vol C Tables 4.2.6.8 and 6.1.1.4'
P P 0.1023 0.0942 'International Tables Vol C Tables 4.2.6.8 and 6.1.1.4'
S S 0.1246 0.1234 'International Tables Vol C Tables 4.2.6.8 and 6.1.1.4'

loop_
_exptl_crystal_face_index_h
_exptl_crystal_face_index_k
_exptl_crystal_face_index_l
_exptl_crystal_face_perp_dist
-1 -3 0 0.0308
1 -1 0 0.0244
-1 1 0 0.0199
1 0 0 0.0386
-1 0 0 0.0386
0 0 1 0
1 2 -1 0.2283
0 -2 -1 0.2009
1 3 0 0.0308

loop_
_geom_angle_atom_site_label_1
_geom_angle_atom_site_label_2
_geom_angle_atom_site_label_3
_geom_angle
C2 C1 C3 111.3(3)
C2 C1 P2 111.1(2)
C3 C1 P2 112.3(2)
C2 C1 H1 107.3
C3 C1 H1 107.3
P2 C1 H1 107.3
C1 C2 H2A 109.5
C1 C2 H2B 109.5
H2A C2 H2B 109.5
C1 C2 H2C 109.5
H2A C2 H2C 109.5
H2B C2 H2C 109.5
C1 C3 H3A 109.5
C1 C3 H3B 109.5
H3A C3 H3B 109.5
C1 C3 H3C 109.5
H3A C3 H3C 109.5
H3B C3 H3C 109.5
C6 C4 C5 111.5(3)
C6 C4 P2 111.9(2)
C5 C4 P2 113.0(2)
C6 C4 H4 106.7
C5 C4 H4 106.7
P2 C4 H4 106.7
C4 C5 H5A 109.5
C4 C5 H5B 109.5
H5A C5 H5B 109.5
C4 C5 H5C 109.5
H5A C5 H5C 109.5
H5B C5 H5C 109.5
C4 C6 H6A 109.5
C4 C6 H6B 109.5
H6A C6 H6B 109.5
C4 C6 H6C 109.5
H6A C6 H6C 109.5
H6B C6 H6C 109.5
C8 C7 C9 110.9(3)
C8 C7 P1 111.1(2)
C9 C7 P1 114.4(2)
C8 C7 H7 106.7
C9 C7 H7 106.7
P1 C7 H7 106.7
C7 C8 H8A 109.5
C7 C8 H8B 109.5
H8A C8 H8B 109.5
C7 C8 H8C 109.5
H8A C8 H8C 109.5
H8B C8 H8C 109.5
C7 C9 H9A 109.5
C7 C9 H9B 109.5
H9A C9 H9B 109.5
C7 C9 H9C 109.5
H9A C9 H9C 109.5
H9B C9 H9C 109.5
C12 C10 C11 110.9(2)
C12 C10 P1 112.04(19)
C11 C10 P1 110.12(19)
C12 C10 H10 107.9
C11 C10 H10 107.9
P1 C10 H10 107.9
C10 C11 H11A 109.5
C10 C11 H11B 109.5
H11A C11 H11B 109.5
C10 C11 H11C 109.5
H11A C11 H11C 109.5
H11B C11 H11C 109.5
C10 C12 H12A 109.5
C10 C12 H12B 109.5
H12A C12 H12B 109.5
C10 C12 H12C 109.5
H12A C12 H12C 109.5
H12B C12 H12C 109.5
C14 C13 P1 110.53(19)
C14 C13 H13A 109.5
P1 C13 H13A 109.5
C14 C13 H13B 109.5
P1 C13 H13B 109.5
H13A C13 H13B 108.1
C13 C14 P2 111.90(19)
C13 C14 H14A 109.2
P2 C14 H14A 109.2
C13 C14 H14B 109.2
P2 C14 H14B 109.2
H14A C14 H14B 107.9
O1 Ni1 P2 172.00(7)
O1 Ni1 P1 94.49(6)
P2 Ni1 P1 88.98(3)
O1 Ni1 S2 81.57(6)
P2 Ni1 S2 96.29(3)
P1 Ni1 S2 168.88(4)
O1 Ni1 S1 33.81(6)
P2 Ni1 S1 143.18(3)
P1 Ni1 S1 127.83(3)
S2 Ni1 S1 47.78(3)
S1 O1 Ni1 101.36(10)
C7 P1 C13 107.82(14)
C7 P1 C10 104.73(13)
C13 P1 C10 108.25(13)
C7 P1 Ni1 113.90(10)
C13 P1 Ni1 110.21(9)
C10 P1 Ni1 111.63(9)
C4 P2 C1 106.15(15)
C4 P2 C14 105.65(14)
C1 P2 C14 105.66(14)
C4 P2 Ni1 112.55(10)
C1 P2 Ni1 115.76(10)
C14 P2 Ni1 110.36(9)
O2 S1 O3 110.95(15)
O2 S1 O1 109.74(15)
O3 S1 O1 111.76(13)
O2 S1 S2 113.33(11)
O3 S1 S2 112.26(10)
O1 S1 S2 98.19(8)
O2 S1 Ni1 125.09(11)
O3 S1 Ni1 123.45(11)
S2 S1 Ni1 53.38(3)
S1 S2 Ni1 78.83(4)

loop_
_geom_bond_atom_site_label_1
_geom_bond_atom_site_label_2
_geom_bond_distance
C1 C2 1.524(5)
C1 C3 1.540(4)
C1 P2 1.845(3)
C1 H1 0.98
C2 H2A 0.96
C2 H2B 0.96
C2 H2C 0.96
C3 H3A 0.96
C3 H3B 0.96
C3 H3C 0.96
C4 C6 1.509(5)
C4 C5 1.526(5)
C4 P2 1.843(3)
C4 H4 0.98
C5 H5A 0.96
C5 H5B 0.96
C5 H5C 0.96
C6 H6A 0.96
C6 H6B 0.96
C6 H6C 0.96
C7 C8 1.520(4)
C7 C9 1.531(4)
C7 P1 1.835(3)
C7 H7 0.98
C8 H8A 0.96
C8 H8B 0.96
C8 H8C 0.96
C9 H9A 0.96
C9 H9B 0.96
C9 H9C 0.96
C10 C12 1.519(4)
C10 C11 1.532(4)
C10 P1 1.846(3)
C10 H10 0.98
C11 H11A 0.96
C11 H11B 0.96
C11 H11C 0.96
C12 H12A 0.96
C12 H12B 0.96
C12 H12C 0.96
C13 C14 1.531(4)
C13 P1 1.841(3)
C13 H13A 0.97
C13 H13B 0.97
C14 P2 1.846(3)
C14 H14A 0.97
C14 H14B 0.97
Ni1 O1 1.9172(18)
Ni1 P2 2.1332(8)
Ni1 P1 2.1570(7)
Ni1 S2 2.1812(9)
Ni1 S1 2.6660(7)
O1 S1 1.513(2)
O2 S1 1.429(3)
O3 S1 1.429(2)
S1 S2 2.0125(11)

loop_
_geom_torsion_atom_site_label_1
_geom_torsion_atom_site_label_2
_geom_torsion_atom_site_label_3
_geom_torsion_atom_site_label_4
_geom_torsion
P1 C13 C14 P2 30.8(3)
P1 Ni1 O1 S1 -171.26(10)
S2 Ni1 O1 S1 -1.73(10)
C8 C7 P1 C13 64.5(2)
C9 C7 P1 C13 -61.9(3)
C8 C7 P1 C10 179.6(2)
C9 C7 P1 C10 53.2(3)
C8 C7 P1 Ni1 -58.1(2)
C9 C7 P1 Ni1 175.4(2)
C14 C13 P1 C7 -151.1(2)
C14 C13 P1 C10 96.1(2)
C14 C13 P1 Ni1 -26.2(2)
C12 C10 P1 C7 -171.7(2)
C11 C10 P1 C7 64.3(2)
C12 C10 P1 C13 -56.9(2)
C11 C10 P1 C13 179.1(2)
C12 C10 P1 Ni1 64.6(2)
C11 C10 P1 Ni1 -59.4(2)
O1 Ni1 P1 C7 -41.77(13)
P2 Ni1 P1 C7 131.02(11)
S2 Ni1 P1 C7 -110.5(2)
S1 Ni1 P1 C7 -47.91(11)
O1 Ni1 P1 C13 -163.09(12)
P2 Ni1 P1 C13 9.70(10)
S2 Ni1 P1 C13 128.19(19)
S1 Ni1 P1 C13 -169.23(10)
O1 Ni1 P1 C10 76.59(12)
P2 Ni1 P1 C10 -110.62(10)
S2 Ni1 P1 C10 7.9(2)
S1 Ni1 P1 C10 70.44(10)
C6 C4 P2 C1 -179.0(2)
C5 C4 P2 C1 54.1(3)
C6 C4 P2 C14 -67.1(3)
C5 C4 P2 C14 166.0(2)
C6 C4 P2 Ni1 53.4(3)
C5 C4 P2 Ni1 -73.5(3)
C2 C1 P2 C4 178.8(2)
C3 C1 P2 C4 53.4(3)
C2 C1 P2 C14 66.9(2)
C3 C1 P2 C14 -58.5(3)
C2 C1 P2 Ni1 -55.5(3)
C3 C1 P2 Ni1 179.1(2)
C13 C14 P2 C4 98.4(2)
C13 C14 P2 C1 -149.3(2)
C13 C14 P2 Ni1 -23.5(2)
P1 Ni1 P2 C4 -112.01(12)
S2 Ni1 P2 C4 77.81(12)
S1 Ni1 P2 C4 66.58(13)
P1 Ni1 P2 C1 125.66(12)
S2 Ni1 P2 C1 -44.52(13)
S1 Ni1 P2 C1 -55.75(13)
P1 Ni1 P2 C14 5.74(11)
S2 Ni1 P2 C14 -164.44(11)
S1 Ni1 P2 C14 -175.67(11)
Ni1 O1 S1 O2 120.35(13)
Ni1 O1 S1 O3 -116.13(13)
Ni1 O1 S1 S2 1.88(10)
O1 Ni1 S1 O2 -83.05(18)
P2 Ni1 S1 O2 109.79(14)
P1 Ni1 S1 O2 -71.99(14)
S2 Ni1 S1 O2 94.64(15)
O1 Ni1 S1 O3 88.03(17)
P2 Ni1 S1 O3 -79.13(13)
P1 Ni1 S1 O3 99.08(12)
S2 Ni1 S1 O3 -94.29(12)
P2 Ni1 S1 O1 -167.16(13)
P1 Ni1 S1 O1 11.06(12)
S2 Ni1 S1 O1 177.69(13)
O1 Ni1 S1 S2 -177.69(13)
P2 Ni1 S1 S2 15.15(7)
P1 Ni1 S1 S2 -166.63(5)
O2 S1 S2 Ni1 -117.36(13)
O3 S1 S2 Ni1 115.97(12)
O1 S1 S2 Ni1 -1.65(9)
O1 Ni1 S2 S1 1.30(7)
P2 Ni1 S2 S1 -170.93(4)
P1 Ni1 S2 S1 71.20(18)
